data_4114461
loop_
_publ_author_name
'Subrayashastry Aravinda'
'Narayanaswamy Shamala'
'Abhishek Bandyopadhyay'
'Padmanabhan Balaram'

_publ_section_title
;
 Probing the Role of the C-H...O Hydrogen Bond Stabilized Polypeptide
 Chain Reversal at the C-terminus of Designed Peptide Helices. Structural
 Characterization of Three Decapeptides
;
_journal_name_full 'Journal of the American Chemical Society'
_journal_page_first 15065
_journal_page_last 15075
_journal_paper_doi 10.1021/ja0372762
_journal_volume 125
_journal_year 2003
_chemical_formula_moiety '2(C52 H94 N10 O13) * 3 H2O'
_chemical_formula_sum 'C52 H97 N10 O14.5'
_chemical_formula_weight 1094.37
_chemical_name_common
;
Boc-Leu-Aib-Val-D-Ala-Leu-Aib-Val-D-Ala-D-Leu-Aib-OMe
;
_chemical_name_systematic
; 
 t-Butyloxycarbonyl-leucyl-(alpha-aminoisobutyryl)-valyl-D-alanyl-leucyl-
 (alpha-aminoisobutyryl)-valyl-D-alanyl-D-leucyl-(alpha-aminoisobutyryl)
 methyl ester trihydrate
;
_space_group_IT_number 96
_symmetry_cell_setting tetragonal
_symmetry_space_group_name_Hall 'P 4nw 2abw'
_symmetry_space_group_name_H-M 'P 43 21 2'
_atom_sites_solution_hydrogens geom
_atom_sites_solution_primary direct
_atom_sites_solution_secondary difmap
_audit_creation_method SHELXL-97
_cell_angle_alpha 90.00
_cell_angle_beta 90.00
_cell_angle_gamma 90.00
_cell_formula_units_Z 16
_cell_length_a 25.115(4)
_cell_length_b 25.115(4)
_cell_length_c 43.709(10)
_cell_measurement_temperature 293(2)
_cell_volume 27570(9)
_computing_data_collection SMART
_computing_data_reduction SAINT
_computing_structure_refinement 'SHELXL-97 (Sheldrick, 1997)'
_computing_structure_solution 'SHELXD (Sheldrick and Schneider 2001)'
_diffrn_ambient_temperature 293(2)
_diffrn_detector_area_resol_mean NA
_diffrn_measured_fraction_theta_full 0.968
_diffrn_measured_fraction_theta_max 0.968
_diffrn_measurement_device_type 'BRUKER AXS SMART APEX CCD with Mo source'
_diffrn_measurement_method 'omega scan'
_diffrn_radiation_monochromator graphite
_diffrn_radiation_source 'fine-focus sealed tube'
_diffrn_radiation_type MoK\a
_diffrn_radiation_wavelength 0.71073
_diffrn_reflns_av_R_equivalents 0.2882
_diffrn_reflns_av_sigmaI/netI 0.2572
_diffrn_reflns_limit_h_max 30
_diffrn_reflns_limit_h_min -32
_diffrn_reflns_limit_k_max 31
_diffrn_reflns_limit_k_min -30
_diffrn_reflns_limit_l_max 53
_diffrn_reflns_limit_l_min -55
_diffrn_reflns_number 355061
_diffrn_reflns_theta_full 27.10
_diffrn_reflns_theta_max 27.10
_diffrn_reflns_theta_min 1.62
_exptl_absorpt_coefficient_mu 0.077
_exptl_crystal_colour 'colour less'
_exptl_crystal_density_diffrn 1.052
_exptl_crystal_description rectangular
_exptl_crystal_F_000 9472
_exptl_crystal_size_max 0.4
_exptl_crystal_size_mid 0.3
_exptl_crystal_size_min 0.2
_refine_diff_density_max 0.354
_refine_diff_density_min -0.176
_refine_diff_density_rms 0.045
_refine_ls_abs_structure_details 'Flack H D (1983), Acta Cryst. A39, 876-881'
_refine_ls_abs_structure_Flack -0.7(14)
_refine_ls_extinction_method none
_refine_ls_goodness_of_fit_ref 0.795
_refine_ls_hydrogen_treatment 'riding on C or N to which bonded'
_refine_ls_matrix_type full
_refine_ls_number_parameters 1378
_refine_ls_number_reflns 29024
_refine_ls_number_restraints 4
_refine_ls_restrained_S_all 0.796
_refine_ls_R_factor_all 0.3442
_refine_ls_R_factor_gt 0.0699
_refine_ls_shift/su_max 13.308
_refine_ls_shift/su_mean 0.208
_refine_ls_structure_factor_coef Fsqd
_refine_ls_weighting_details 'calc w=1/[\s^2^(Fo^2^)+(0.0962P)^2^+0.0000P] where P=(Fo^2^+2Fc^2^)/3'
_refine_ls_weighting_scheme calc
_refine_ls_wR_factor_gt 0.1565
_refine_ls_wR_factor_ref 0.2334
_reflns_number_gt 6693
_reflns_number_total 29024
_reflns_threshold_expression >2sigma(I)
_cod_data_source_file ja0372762si20030715_034742_2.cif
_cod_data_source_block da-10
_cod_original_formula_sum 'C52 H97 N10 O14.50'
_cod_database_code 4114461

loop_
_symmetry_equiv_pos_as_xyz
'x, y, z'
'-x, -y, z+1/2'
'-y+1/2, x+1/2, z+3/4'
'y+1/2, -x+1/2, z+1/4'
'-x+1/2, y+1/2, -z+3/4'
'x+1/2, -y+1/2, -z+1/4'
'y, x, -z'
'-y, -x, -z+1/2'

loop_
_atom_site_label
_atom_site_type_symbol
_atom_site_fract_x
_atom_site_fract_y
_atom_site_fract_z
_atom_site_U_iso_or_equiv
_atom_site_adp_type
_atom_site_occupancy
_atom_site_symmetry_multiplicity
_atom_site_calc_flag
_atom_site_refinement_flags
C1 C 0.3439(5) 0.7805(5) 0.2302(2) 0.184(4) Uani 1 1 d .
H1A H 0.3817 0.7784 0.2268 0.277 Uiso 1 1 calc R
H1B H 0.3263 0.7534 0.2185 0.277 Uiso 1 1 calc R
H1C H 0.3365 0.7752 0.2516 0.277 Uiso 1 1 calc R
C2 C 0.3566(4) 0.8829(4) 0.2330(2) 0.163(4) Uani 1 1 d .
H2A H 0.3415 0.9161 0.2264 0.245 Uiso 1 1 calc R
H2B H 0.3926 0.8802 0.2257 0.245 Uiso 1 1 calc R
H2C H 0.3565 0.8815 0.2549 0.245 Uiso 1 1 calc R
C3 C 0.2640(5) 0.8457(5) 0.2247(2) 0.193(5) Uani 1 1 d .
H3A H 0.2552 0.8812 0.2184 0.290 Uiso 1 1 calc R
H3B H 0.2552 0.8411 0.2459 0.290 Uiso 1 1 calc R
H3C H 0.2442 0.8206 0.2126 0.290 Uiso 1 1 calc R
C4 C 0.3233(5) 0.8363(4) 0.2202(2) 0.133(3) Uani 1 1 d .
O01 O 0.3344(2) 0.8425(2) 0.18680(13) 0.1189(18) Uani 1 1 d .
C02 C 0.3086(3) 0.8116(4) 0.1659(2) 0.095(3) Uani 1 1 d .
O02 O 0.2895(2) 0.7684(3) 0.17075(11) 0.1081(18) Uani 1 1 d .
N1 N 0.3086(2) 0.8381(2) 0.13914(17) 0.0826(16) Uani 1 1 d .
H1 H 0.3250 0.8680 0.1376 0.099 Uiso 1 1 calc R
C1A C 0.2815(3) 0.8165(3) 0.11348(18) 0.0764(19) Uani 1 1 d .
H1A1 H 0.2442 0.8118 0.1194 0.092 Uiso 1 1 calc R
C1' C 0.3028(4) 0.7620(3) 0.10437(15) 0.078(2) Uani 1 1 d .
O1 O 0.27027(18) 0.72690(19) 0.09583(10) 0.0836(13) Uani 1 1 d .
C1B C 0.2825(3) 0.8547(3) 0.08685(18) 0.089(2) Uani 1 1 d .
H1B1 H 0.3195 0.8615 0.0817 0.106 Uiso 1 1 calc R
H1B2 H 0.2673 0.8881 0.0936 0.106 Uiso 1 1 calc R
C1G C 0.2535(3) 0.8378(3) 0.05750(19) 0.097(2) Uani 1 1 d .
H1G H 0.2675 0.8030 0.0513 0.116 Uiso 1 1 calc R
C1D1 C 0.1947(4) 0.8319(3) 0.0629(2) 0.129(3) Uani 1 1 d .
H1D1 H 0.1888 0.8072 0.0793 0.194 Uiso 1 1 calc R
H1D2 H 0.1780 0.8188 0.0446 0.194 Uiso 1 1 calc R
H1D3 H 0.1798 0.8658 0.0682 0.194 Uiso 1 1 calc R
C1D2 C 0.2644(3) 0.8768(3) 0.03205(18) 0.129(3) Uani 1 1 d .
H1D4 H 0.2464 0.8654 0.0138 0.194 Uiso 1 1 calc R
H1D5 H 0.3020 0.8784 0.0283 0.194 Uiso 1 1 calc R
H1D6 H 0.2518 0.9114 0.0379 0.194 Uiso 1 1 calc R
N2 N 0.3542(2) 0.7531(2) 0.10496(12) 0.0775(16) Uani 1 1 d .
H2 H 0.3747 0.7778 0.1119 0.093 Uiso 1 1 calc R
C2A C 0.3787(3) 0.7037(3) 0.09453(17) 0.078(2) Uani 1 1 d .
C2' C 0.3497(3) 0.6564(3) 0.1116(2) 0.078(2) Uani 1 1 d .
O2 O 0.33681(18) 0.61564(19) 0.09756(10) 0.0863(14) Uani 1 1 d .
C2B1 C 0.4361(3) 0.7033(3) 0.1049(2) 0.118(3) Uani 1 1 d .
H2B1 H 0.4375 0.7074 0.1268 0.177 Uiso 1 1 calc R
H2B2 H 0.4549 0.7321 0.0954 0.177 Uiso 1 1 calc R
H2B3 H 0.4523 0.6701 0.0993 0.177 Uiso 1 1 calc R
C2B2 C 0.3725(3) 0.6969(3) 0.06072(17) 0.111(3) Uani 1 1 d .
H2B4 H 0.3354 0.6972 0.0556 0.166 Uiso 1 1 calc R
H2B5 H 0.3879 0.6636 0.0546 0.166 Uiso 1 1 calc R
H2B6 H 0.3902 0.7256 0.0503 0.166 Uiso 1 1 calc R
N3 N 0.3435(2) 0.6607(2) 0.14207(15) 0.0841(17) Uani 1 1 d .
H3 H 0.3546 0.6890 0.1512 0.101 Uiso 1 1 calc R
C3A C 0.3188(3) 0.6192(3) 0.15987(15) 0.0765(19) Uani 1 1 d .
H3A1 H 0.3337 0.5852 0.1530 0.092 Uiso 1 1 calc R
C3' C 0.2598(3) 0.6176(4) 0.15398(15) 0.072(2) Uani 1 1 d .
O3 O 0.23709(19) 0.5757(2) 0.15094(11) 0.0893(15) Uani 1 1 d .
C3B C 0.3331(3) 0.6258(3) 0.19366(17) 0.098(2) Uani 1 1 d .
H3B1 H 0.3194 0.6603 0.2005 0.118 Uiso 1 1 calc R
C3G1 C 0.3072(4) 0.5844(5) 0.21189(18) 0.157(4) Uani 1 1 d .
H3G1 H 0.3152 0.5898 0.2331 0.236 Uiso 1 1 calc R
H3G2 H 0.3200 0.5501 0.2056 0.236 Uiso 1 1 calc R
H3G3 H 0.2694 0.5861 0.2089 0.236 Uiso 1 1 calc R
C3G2 C 0.3927(4) 0.6256(4) 0.19876(18) 0.164(4) Uani 1 1 d .
H3G4 H 0.4086 0.6543 0.1875 0.247 Uiso 1 1 calc R
H3G5 H 0.4072 0.5924 0.1918 0.247 Uiso 1 1 calc R
H3G6 H 0.4000 0.6300 0.2202 0.247 Uiso 1 1 calc R
N4 N 0.2351(2) 0.6641(2) 0.15195(12) 0.0782(16) Uani 1 1 d .
H4 H 0.2534 0.6925 0.1549 0.094 Uiso 1 1 calc R
C4A C 0.1784(3) 0.6697(3) 0.14498(16) 0.080(2) Uani 1 1 d .
H4A H 0.1720 0.7068 0.1389 0.096 Uiso 1 1 calc R
C4' C 0.1650(3) 0.6334(3) 0.11710(19) 0.077(2) Uani 1 1 d .
O4 O 0.12722(18) 0.6018(2) 0.11676(10) 0.0881(14) Uani 1 1 d .
C4B C 0.1437(3) 0.6576(3) 0.17167(16) 0.112(3) Uani 1 1 d .
H4B1 H 0.1521 0.6815 0.1882 0.168 Uiso 1 1 calc R
H4B2 H 0.1496 0.6216 0.1781 0.168 Uiso 1 1 calc R
H4B3 H 0.1071 0.6620 0.1659 0.168 Uiso 1 1 calc R
N5 N 0.1961(2) 0.64002(19) 0.09200(14) 0.0723(15) Uani 1 1 d .
H5 H 0.2220 0.6623 0.0928 0.087 Uiso 1 1 calc R
C5A C 0.1870(2) 0.6106(3) 0.06379(15) 0.0675(18) Uani 1 1 d .
H5A H 0.1496 0.6155 0.0580 0.081 Uiso 1 1 calc R
C5' C 0.1965(3) 0.5511(3) 0.06804(17) 0.0715(19) Uani 1 1 d .
O5 O 0.16529(18) 0.5199(2) 0.05571(10) 0.0867(14) Uani 1 1 d .
C5B C 0.2214(3) 0.6326(3) 0.03779(16) 0.088(2) Uani 1 1 d .
H5B1 H 0.2580 0.6339 0.0449 0.106 Uiso 1 1 calc R
H5B2 H 0.2201 0.6075 0.0209 0.106 Uiso 1 1 calc R
C5G C 0.2074(3) 0.6864(4) 0.02558(17) 0.104(2) Uani 1 1 d .
H5G H 0.2084 0.7121 0.0424 0.125 Uiso 1 1 calc R
C5D1 C 0.2477(4) 0.7039(4) 0.0010(2) 0.160(4) Uani 1 1 d .
H5D1 H 0.2387 0.7390 -0.0061 0.241 Uiso 1 1 calc R
H5D2 H 0.2466 0.6794 -0.0158 0.241 Uiso 1 1 calc R
H5D3 H 0.2828 0.7043 0.0097 0.241 Uiso 1 1 calc R
C5D2 C 0.1523(4) 0.6869(4) 0.0117(2) 0.160(4) Uani 1 1 d .
H5D4 H 0.1437 0.7223 0.0051 0.239 Uiso 1 1 calc R
H5D5 H 0.1269 0.6755 0.0268 0.239 Uiso 1 1 calc R
H5D6 H 0.1513 0.6631 -0.0055 0.239 Uiso 1 1 calc R
N6 N 0.2387(2) 0.5369(2) 0.08357(13) 0.0766(16) Uani 1 1 d .
H6 H 0.2583 0.5609 0.0920 0.092 Uiso 1 1 calc R
C6A C 0.2529(3) 0.4808(3) 0.08680(18) 0.085(2) Uani 1 1 d .
C6' C 0.2074(3) 0.4484(4) 0.10019(19) 0.088(2) Uani 1 1 d .
O6 O 0.2012(2) 0.4013(2) 0.09439(15) 0.129(2) Uani 1 1 d .
C6B1 C 0.2994(3) 0.4785(3) 0.10998(19) 0.117(3) Uani 1 1 d .
H6B1 H 0.3296 0.4971 0.1018 0.175 Uiso 1 1 calc R
H6B2 H 0.3088 0.4420 0.1137 0.175 Uiso 1 1 calc R
H6B3 H 0.2887 0.4950 0.1288 0.175 Uiso 1 1 calc R
C6B2 C 0.2698(3) 0.4571(3) 0.05647(18) 0.119(3) Uani 1 1 d .
H6B4 H 0.2994 0.4768 0.0485 0.178 Uiso 1 1 calc R
H6B5 H 0.2406 0.4589 0.0423 0.178 Uiso 1 1 calc R
H6B6 H 0.2799 0.4206 0.0594 0.178 Uiso 1 1 calc R
N7 N 0.1762(2) 0.4744(2) 0.12022(15) 0.0879(18) Uani 1 1 d .
H7 H 0.1828 0.5075 0.1236 0.106 Uiso 1 1 calc R
C7A C 0.1332(4) 0.4507(3) 0.1362(2) 0.102(2) Uani 1 1 d .
H7A H 0.1352 0.4128 0.1311 0.123 Uiso 1 1 calc R
C7' C 0.0788(4) 0.4696(3) 0.1229(3) 0.114(3) Uani 1 1 d .
O7 O 0.0378(3) 0.4662(3) 0.13920(15) 0.164(3) Uani 1 1 d .
C7B C 0.1362(4) 0.4530(5) 0.1709(3) 0.139(3) Uani 1 1 d .
H7B H 0.1049 0.4344 0.1791 0.166 Uiso 1 1 calc R
C7G1 C 0.1356(4) 0.5072(4) 0.1830(2) 0.142(3) Uani 1 1 d .
H7G1 H 0.1370 0.5060 0.2049 0.213 Uiso 1 1 calc R
H7G2 H 0.1035 0.5248 0.1767 0.213 Uiso 1 1 calc R
H7G3 H 0.1659 0.5263 0.1754 0.213 Uiso 1 1 calc R
C7G2 C 0.1859(5) 0.4228(4) 0.1817(2) 0.191(5) Uani 1 1 d .
H7G4 H 0.1849 0.3870 0.1740 0.286 Uiso 1 1 calc R
H7G5 H 0.1866 0.4221 0.2037 0.286 Uiso 1 1 calc R
H7G6 H 0.2171 0.4405 0.1742 0.286 Uiso 1 1 calc R
N8 N 0.0764(3) 0.4862(2) 0.09502(16) 0.0877(18) Uani 1 1 d .
H8 H 0.1053 0.4942 0.0855 0.105 Uiso 1 1 calc R
C8A C 0.0253(3) 0.4915(3) 0.07953(18) 0.091(2) Uani 1 1 d .
H8A H 0.0042 0.4597 0.0841 0.110 Uiso 1 1 calc R
C8' C -0.0076(4) 0.5398(4) 0.08822(18) 0.093(2) Uani 1 1 d .
O8 O -0.0558(2) 0.5383(2) 0.08280(15) 0.137(2) Uani 1 1 d .
C8B C 0.0370(3) 0.4917(4) 0.04489(18) 0.129(3) Uani 1 1 d .
H8B1 H 0.0549 0.4593 0.0394 0.194 Uiso 1 1 calc R
H8B2 H 0.0592 0.5215 0.0399 0.194 Uiso 1 1 calc R
H8B3 H 0.0041 0.4942 0.0338 0.194 Uiso 1 1 calc R
N9 N 0.0163(2) 0.5825(3) 0.10091(12) 0.0781(16) Uani 1 1 d .
H9 H 0.0499 0.5817 0.1045 0.094 Uiso 1 1 calc R
C9A C -0.0139(3) 0.6292(3) 0.10854(16) 0.082(2) Uani 1 1 d .
H9A H -0.0440 0.6312 0.0943 0.098 Uiso 1 1 calc R
C9' C -0.0365(3) 0.6286(4) 0.14098(19) 0.086(2) Uani 1 1 d .
O9 O -0.0690(2) 0.6611(2) 0.14904(11) 0.1016(17) Uani 1 1 d .
C9B C 0.0189(3) 0.6794(3) 0.1045(2) 0.105(2) Uani 1 1 d .
H9B1 H -0.0009 0.7091 0.1129 0.126 Uiso 1 1 calc R
H9B2 H 0.0514 0.6758 0.1163 0.126 Uiso 1 1 calc R
C9G C 0.0330(5) 0.6918(4) 0.0732(3) 0.180(5) Uani 1 1 d .
H9G H 0.0585 0.6642 0.0671 0.216 Uiso 1 1 calc R
C9D1 C -0.0057(5) 0.6910(8) 0.0513(3) 0.367(16) Uani 1 1 d .
H9D1 H 0.0097 0.6997 0.0318 0.550 Uiso 1 1 calc R
H9D2 H -0.0326 0.7166 0.0563 0.550 Uiso 1 1 calc R
H9D3 H -0.0213 0.6561 0.0503 0.550 Uiso 1 1 calc R
C9D2 C 0.0677(5) 0.7449(6) 0.0770(3) 0.233(6) Uani 1 1 d .
H9D4 H 0.0926 0.7403 0.0934 0.350 Uiso 1 1 calc R
H9D5 H 0.0445 0.7743 0.0816 0.350 Uiso 1 1 calc R
H9D6 H 0.0866 0.7520 0.0584 0.350 Uiso 1 1 calc R
N10 N -0.0160(2) 0.5921(3) 0.16058(16) 0.107(2) Uani 1 1 d .
H10 H 0.0072 0.5698 0.1539 0.128 Uiso 1 1 calc R
C10A C -0.0320(5) 0.5895(6) 0.1926(2) 0.137(4) Uani 1 1 d .
C10' C -0.0386(7) 0.6431(8) 0.2080(3) 0.169(6) Uani 1 1 d .
O10 O -0.0747(4) 0.6591(4) 0.22250(17) 0.199(4) Uani 1 1 d .
C10B C 0.0083(4) 0.5563(4) 0.2108(2) 0.181(5) Uani 1 1 d .
H10A H 0.0111 0.5215 0.2019 0.272 Uiso 1 1 calc R
H10B H -0.0034 0.5532 0.2316 0.272 Uiso 1 1 calc R
H10C H 0.0425 0.5734 0.2103 0.272 Uiso 1 1 calc R
C10G C -0.0874(6) 0.5646(5) 0.1931(2) 0.190(5) Uani 1 1 d .
H10D H -0.0859 0.5296 0.1844 0.285 Uiso 1 1 calc R
H10E H -0.1115 0.5863 0.1815 0.285 Uiso 1 1 calc R
H10F H -0.0997 0.5623 0.2139 0.285 Uiso 1 1 calc R
O0M1 O 0.0055(4) 0.6681(4) 0.20232(16) 0.152(3) Uani 1 1 d .
C0M1 C 0.0078(5) 0.7180(7) 0.2183(3) 0.248(7) Uani 1 1 d .
H0M1 H 0.0406 0.7357 0.2135 0.372 Uiso 1 1 calc R
H0M2 H 0.0059 0.7117 0.2399 0.372 Uiso 1 1 calc R
H0M3 H -0.0216 0.7399 0.2121 0.372 Uiso 1 1 calc R
C5 C 0.3676(5) 0.0741(4) 0.2017(2) 0.191(5) Uani 1 1 d .
H5B H 0.3340 0.0697 0.1916 0.287 Uiso 1 1 calc R
H5C H 0.3630 0.0693 0.2233 0.287 Uiso 1 1 calc R
H5D H 0.3924 0.0482 0.1941 0.287 Uiso 1 1 calc R
C6 C 0.3486(4) 0.1715(5) 0.2030(2) 0.176(4) Uani 1 1 d .
H6A H 0.3156 0.1631 0.1930 0.265 Uiso 1 1 calc R
H6B H 0.3610 0.2056 0.1962 0.265 Uiso 1 1 calc R
H6C H 0.3431 0.1724 0.2248 0.265 Uiso 1 1 calc R
C7 C 0.4401(5) 0.1401(5) 0.2111(2) 0.191(5) Uani 1 1 d .
H7C H 0.4648 0.1123 0.2061 0.287 Uiso 1 1 calc R
H7D H 0.4345 0.1409 0.2328 0.287 Uiso 1 1 calc R
H7E H 0.4542 0.1737 0.2045 0.287 Uiso 1 1 calc R
C8 C 0.3889(5) 0.1300(5) 0.19547(18) 0.123(3) Uani 1 1 d .
O03 O 0.3973(3) 0.1294(2) 0.16279(14) 0.157(3) Uani 1 1 d .
C04 C 0.4209(4) 0.1687(3) 0.14845(19) 0.111(3) Uani 1 1 d D
O04 O 0.4326(2) 0.2125(2) 0.15709(13) 0.1131(19) Uani 1 1 d D
N11 N 0.4274(3) 0.1531(2) 0.11971(19) 0.111(2) Uani 1 1 d .
H11 H 0.4114 0.1248 0.1136 0.133 Uiso 1 1 calc R
C11A C 0.4610(3) 0.1825(4) 0.09804(18) 0.109(3) Uani 1 1 d .
H11A H 0.4961 0.1870 0.1075 0.131 Uiso 1 1 calc R
C11' C 0.4379(5) 0.2393(3) 0.09176(16) 0.087(3) Uani 1 1 d .
O11 O 0.4730(2) 0.2744(2) 0.09052(11) 0.1044(16) Uani 1 1 d .
C11B C 0.4685(4) 0.1507(3) 0.0690(2) 0.127(3) Uani 1 1 d .
H11B H 0.4836 0.1166 0.0748 0.152 Uiso 1 1 calc R
H11C H 0.4334 0.1437 0.0607 0.152 Uiso 1 1 calc R
C11G C 0.5012(7) 0.1722(5) 0.0441(3) 0.195(5) Uani 1 1 d .
H11G H 0.4838 0.2042 0.0361 0.234 Uiso 1 1 calc R
C11D C 0.5072(6) 0.1303(5) 0.0169(2) 0.274(8) Uani 1 1 d .
H11D H 0.4726 0.1206 0.0095 0.411 Uiso 1 1 calc R
H11E H 0.5252 0.0991 0.0243 0.411 Uiso 1 1 calc R
H11F H 0.5275 0.1459 0.0006 0.411 Uiso 1 1 calc R
C11E C 0.5569(6) 0.1862(5) 0.0529(3) 0.236(7) Uani 1 1 d .
H11H H 0.5750 0.2013 0.0356 0.354 Uiso 1 1 calc R
H11I H 0.5753 0.1547 0.0594 0.354 Uiso 1 1 calc R
H11J H 0.5563 0.2116 0.0693 0.354 Uiso 1 1 calc R
N12 N 0.3869(3) 0.2470(3) 0.08784(14) 0.094(2) Uani 1 1 d .
H12 H 0.3653 0.2204 0.0887 0.113 Uiso 1 1 calc R
C12A C 0.3668(4) 0.2993(4) 0.08221(19) 0.091(2) Uani 1 1 d .
C12' C 0.3888(3) 0.3374(3) 0.1056(2) 0.090(2) Uani 1 1 d .
O12 O 0.4034(2) 0.3834(2) 0.09865(12) 0.1072(17) Uani 1 1 d .
C12B C 0.3822(3) 0.3161(3) 0.05008(19) 0.126(3) Uani 1 1 d .
H12A H 0.4203 0.3169 0.0483 0.189 Uiso 1 1 calc R
H12B H 0.3681 0.3510 0.0460 0.189 Uiso 1 1 calc R
H12C H 0.3678 0.2913 0.0356 0.189 Uiso 1 1 calc R
C12G C 0.3079(3) 0.2964(3) 0.08547(19) 0.122(3) Uani 1 1 d .
H12D H 0.2937 0.2725 0.0704 0.183 Uiso 1 1 calc R
H12E H 0.2929 0.3312 0.0826 0.183 Uiso 1 1 calc R
H12F H 0.2991 0.2837 0.1055 0.183 Uiso 1 1 calc R
N13 N 0.3870(2) 0.3215(2) 0.13515(16) 0.0944(19) Uani 1 1 d .
H13 H 0.3747 0.2904 0.1393 0.113 Uiso 1 1 calc R
C13A C 0.4053(4) 0.3561(3) 0.16074(19) 0.104(3) Uani 1 1 d .
H13A H 0.3898 0.3914 0.1572 0.125 Uiso 1 1 calc R
C13' C 0.4669(4) 0.3638(5) 0.16060(17) 0.091(2) Uani 1 1 d .
O13 O 0.4865(2) 0.4069(2) 0.16424(12) 0.116(2) Uani 1 1 d .
C13B C 0.3823(4) 0.3361(4) 0.1907(2) 0.129(3) Uani 1 1 d .
H13B H 0.3936 0.2989 0.1926 0.155 Uiso 1 1 calc R
C13G C 0.4074(4) 0.3660(4) 0.2179(2) 0.181(5) Uani 1 1 d .
H13C H 0.3940 0.3515 0.2367 0.271 Uiso 1 1 calc R
H13D H 0.3984 0.4031 0.2167 0.271 Uiso 1 1 calc R
H13E H 0.4454 0.3620 0.2173 0.271 Uiso 1 1 calc R
C13D C 0.3223(4) 0.3356(4) 0.1914(2) 0.181(5) Uani 1 1 d .
H13F H 0.3103 0.3206 0.2104 0.272 Uiso 1 1 calc R
H13G H 0.3092 0.3146 0.1747 0.272 Uiso 1 1 calc R
H13H H 0.3092 0.3714 0.1895 0.272 Uiso 1 1 calc R
N14 N 0.4933(3) 0.3184(3) 0.15580(12) 0.0958(19) Uani 1 1 d .
H14 H 0.4764 0.2888 0.1534 0.115 Uiso 1 1 calc R
C14A C 0.5516(3) 0.3201(3) 0.15467(19) 0.100(2) Uani 1 1 d .
H14A H 0.5627 0.2856 0.1462 0.120 Uiso 1 1 calc R
C14' C 0.5677(3) 0.3611(3) 0.1312(2) 0.080(2) Uani 1 1 d .
O14 O 0.6045(2) 0.3945(2) 0.13671(11) 0.1008(16) Uani 1 1 d .
C14B C 0.5778(4) 0.3240(4) 0.18512(19) 0.170(5) Uani 1 1 d .
H14B H 0.5665 0.2948 0.1977 0.255 Uiso 1 1 calc R
H14C H 0.5680 0.3569 0.1947 0.255 Uiso 1 1 calc R
H14D H 0.6157 0.3227 0.1826 0.255 Uiso 1 1 calc R
N15 N 0.5454(2) 0.3604(2) 0.10395(16) 0.0813(16) Uani 1 1 d .
H15 H 0.5207 0.3374 0.1006 0.098 Uiso 1 1 calc R
C15A C 0.5600(3) 0.3958(3) 0.07945(19) 0.087(2) Uani 1 1 d .
H15A H 0.5983 0.3918 0.0760 0.105 Uiso 1 1 calc R
C15' C 0.5494(4) 0.4547(4) 0.08661(17) 0.083(2) Uani 1 1 d .
O15 O 0.5789(2) 0.4901(2) 0.07869(11) 0.0976(16) Uani 1 1 d .
C15B C 0.5317(4) 0.3797(3) 0.05013(18) 0.110(3) Uani 1 1 d .
H15B H 0.5383 0.3421 0.0468 0.131 Uiso 1 1 calc R
H15C H 0.4937 0.3838 0.0535 0.131 Uiso 1 1 calc R
C15G C 0.5449(7) 0.4070(6) 0.0227(3) 0.201(6) Uani 1 1 d .
H15G H 0.5351 0.4447 0.0241 0.242 Uiso 1 1 calc R
C15D C 0.5167(8) 0.3806(7) -0.0042(3) 0.380(15) Uani 1 1 d .
H15D H 0.5242 0.4001 -0.0226 0.570 Uiso 1 1 calc R
H15E H 0.4790 0.3805 -0.0005 0.570 Uiso 1 1 calc R
H15F H 0.5291 0.3447 -0.0063 0.570 Uiso 1 1 calc R
C15E C 0.5991(9) 0.4016(8) 0.0139(3) 0.345(13) Uani 1 1 d .
H15H H 0.6057 0.4228 -0.0040 0.518 Uiso 1 1 calc R
H15I H 0.6065 0.3650 0.0095 0.518 Uiso 1 1 calc R
H15J H 0.6215 0.4135 0.0303 0.518 Uiso 1 1 calc R
N16 N 0.5034(2) 0.4644(2) 0.10215(13) 0.0839(17) Uani 1 1 d .
H16 H 0.4837 0.4381 0.1078 0.101 Uiso 1 1 calc R
C16A C 0.4868(3) 0.5187(3) 0.1093(2) 0.100(3) Uani 1 1 d .
C16' C 0.5312(3) 0.5454(4) 0.1284(2) 0.104(3) Uani 1 1 d .
O16 O 0.5363(2) 0.5948(3) 0.12511(15) 0.134(2) Uani 1 1 d .
C16B C 0.4385(3) 0.5136(3) 0.1331(2) 0.140(3) Uani 1 1 d .
H16A H 0.4089 0.4966 0.1232 0.210 Uiso 1 1 calc R
H16B H 0.4282 0.5484 0.1399 0.210 Uiso 1 1 calc R
H16C H 0.4496 0.4927 0.1503 0.210 Uiso 1 1 calc R
C16G C 0.4729(4) 0.5500(3) 0.0804(2) 0.150(4) Uani 1 1 d .
H16D H 0.4441 0.5327 0.0699 0.225 Uiso 1 1 calc R
H16E H 0.5034 0.5516 0.0672 0.225 Uiso 1 1 calc R
H16F H 0.4623 0.5855 0.0859 0.225 Uiso 1 1 calc R
N17 N 0.5614(2) 0.5167(3) 0.14632(15) 0.0902(19) Uani 1 1 d .
H17 H 0.5559 0.4829 0.1467 0.108 Uiso 1 1 calc R
C17A C 0.6038(3) 0.5375(3) 0.1658(2) 0.098(2) Uani 1 1 d .
H17A H 0.6031 0.5762 0.1628 0.117 Uiso 1 1 calc R
C17' C 0.6586(3) 0.5200(3) 0.1552(2) 0.086(2) Uani 1 1 d .
O17 O 0.6964(2) 0.5191(2) 0.17230(13) 0.1095(18) Uani 1 1 d .
C17B C 0.5947(3) 0.5289(5) 0.1998(2) 0.135(4) Uani 1 1 d .
H17B H 0.6258 0.5436 0.2104 0.162 Uiso 1 1 calc R
C17G C 0.5923(4) 0.4702(5) 0.2079(2) 0.181(5) Uani 1 1 d .
H17C H 0.6243 0.4529 0.2011 0.271 Uiso 1 1 calc R
H17D H 0.5621 0.4542 0.1981 0.271 Uiso 1 1 calc R
H17E H 0.5891 0.4662 0.2297 0.271 Uiso 1 1 calc R
C17D C 0.5453(4) 0.5642(5) 0.2095(2) 0.218(7) Uani 1 1 d .
H17F H 0.5515 0.6005 0.2037 0.327 Uiso 1 1 calc R
H17G H 0.5405 0.5621 0.2313 0.327 Uiso 1 1 calc R
H17H H 0.5139 0.5513 0.1994 0.327 Uiso 1 1 calc R
N18 N 0.6639(2) 0.5096(2) 0.12465(17) 0.0817(16) Uani 1 1 d .
H18 H 0.6360 0.5051 0.1136 0.098 Uiso 1 1 calc R
C18A C 0.7166(3) 0.5061(3) 0.11078(19) 0.080(2) Uani 1 1 d .
H18A H 0.7366 0.5380 0.1166 0.097 Uiso 1 1 calc R
C18' C 0.7471(4) 0.4585(3) 0.12170(15) 0.080(2) Uani 1 1 d .
O18 O 0.7977(2) 0.46033(18) 0.12088(12) 0.1092(17) Uani 1 1 d .
C18B C 0.7117(3) 0.5055(4) 0.07647(19) 0.136(3) Uani 1 1 d .
H18B H 0.6939 0.5372 0.0698 0.204 Uiso 1 1 calc R
H18C H 0.6916 0.4748 0.0702 0.204 Uiso 1 1 calc R
H18D H 0.7466 0.5040 0.0675 0.204 Uiso 1 1 calc R
N19 N 0.7221(2) 0.4142(2) 0.13006(12) 0.0726(15) Uani 1 1 d .
H19 H 0.6879 0.4133 0.1302 0.087 Uiso 1 1 calc R
C19A C 0.7522(3) 0.3672(3) 0.13906(17) 0.081(2) Uani 1 1 d .
H19A H 0.7805 0.3621 0.1239 0.098 Uiso 1 1 calc R
C19' C 0.7794(4) 0.3727(4) 0.1707(2) 0.096(2) Uani 1 1 d .
O19 O 0.8155(3) 0.3423(2) 0.17708(13) 0.125(2) Uani 1 1 d .
C19B C 0.7181(3) 0.3182(3) 0.13867(19) 0.107(3) Uani 1 1 d .
H19B H 0.6820 0.3281 0.1441 0.129 Uiso 1 1 calc R
H19C H 0.7309 0.2938 0.1543 0.129 Uiso 1 1 calc R
C19G C 0.7169(5) 0.2874(4) 0.1064(3) 0.166(4) Uani 1 1 d .
H19G H 0.7532 0.2750 0.1022 0.200 Uiso 1 1 calc R
C19D C 0.7019(5) 0.3184(5) 0.0824(3) 0.205(6) Uani 1 1 d .
H19D H 0.7249 0.3488 0.0812 0.308 Uiso 1 1 calc R
H19E H 0.6659 0.3300 0.0854 0.308 Uiso 1 1 calc R
H19F H 0.7043 0.2982 0.0638 0.308 Uiso 1 1 calc R
C19E C 0.6821(5) 0.2382(4) 0.1106(4) 0.275(9) Uani 1 1 d .
H19H H 0.6942 0.2185 0.1281 0.413 Uiso 1 1 calc R
H19I H 0.6845 0.2161 0.0927 0.413 Uiso 1 1 calc R
H19J H 0.6458 0.2489 0.1136 0.413 Uiso 1 1 calc R
N20 N 0.7596(2) 0.4089(3) 0.18925(17) 0.0979(19) Uani 1 1 d .
H20 H 0.7333 0.4279 0.1831 0.117 Uiso 1 1 calc R
C20A C 0.7807(4) 0.4179(4) 0.2200(2) 0.121(3) Uani 1 1 d .
C20' C 0.7862(5) 0.3629(6) 0.2345(3) 0.227(9) Uani 1 1 d D
O20 O 0.7460(7) 0.3373(8) 0.2358(4) 0.376(11) Uani 1 1 d D
C20B C 0.7449(4) 0.4546(4) 0.23745(19) 0.163(4) Uani 1 1 d .
H20A H 0.7108 0.4380 0.2402 0.244 Uiso 1 1 calc R
H20B H 0.7406 0.4872 0.2263 0.244 Uiso 1 1 calc R
H20C H 0.7604 0.4621 0.2571 0.244 Uiso 1 1 calc R
C20G C 0.8349(5) 0.4469(5) 0.2164(2) 0.221(6) Uani 1 1 d .
H20D H 0.8595 0.4240 0.2059 0.331 Uiso 1 1 calc R
H20E H 0.8488 0.4556 0.2362 0.331 Uiso 1 1 calc R
H20F H 0.8300 0.4790 0.2048 0.331 Uiso 1 1 calc R
O0M2 O 0.8258(5) 0.3681(4) 0.2540(3) 0.296(7) Uani 1 1 d D
C0M2 C 0.8280(8) 0.3151(4) 0.2713(3) 0.489(10) Uani 1 1 d D
H0M4 H 0.8561 0.3162 0.2861 0.733 Uiso 1 1 calc R
H0M5 H 0.8345 0.2867 0.2571 0.733 Uiso 1 1 calc R
H0M6 H 0.7947 0.3091 0.2815 0.733 Uiso 1 1 calc R
O1W O 0.3494(2) 0.9443(2) 0.13931(15) 0.148(2) Uani 1 1 d .
O2W O 0.4148(4) 0.0436(3) 0.1063(2) 0.233(4) Uani 1 1 d .
O3W O 0.6125(8) 0.6720(7) 0.0860(4) 0.497(12) Uani 1 1 d .

loop_
_atom_site_aniso_label
_atom_site_aniso_U_11
_atom_site_aniso_U_22
_atom_site_aniso_U_33
_atom_site_aniso_U_23
_atom_site_aniso_U_13
_atom_site_aniso_U_12
C1 0.270(13) 0.174(11) 0.110(7) -0.001(7) -0.031(8) 0.011(10)
C2 0.205(10) 0.158(9) 0.126(8) -0.053(7) -0.035(7) -0.003(8)
C3 0.144(10) 0.279(15) 0.156(10) -0.065(9) 0.021(8) 0.044(10)
C4 0.189(11) 0.126(9) 0.083(8) -0.021(6) -0.024(7) -0.006(8)
O01 0.156(5) 0.120(5) 0.080(4) -0.020(4) -0.006(4) -0.027(4)
C02 0.103(7) 0.103(8) 0.079(7) -0.033(7) -0.008(6) -0.011(6)
O02 0.133(5) 0.107(4) 0.085(4) -0.010(4) 0.001(3) -0.026(4)
N1 0.087(4) 0.082(5) 0.079(4) -0.014(4) -0.004(4) -0.004(3)
C1A 0.071(5) 0.081(6) 0.078(5) -0.004(5) 0.003(4) 0.012(4)
C1' 0.081(6) 0.084(6) 0.069(5) -0.010(4) -0.003(5) -0.013(5)
O1 0.080(3) 0.085(3) 0.086(3) -0.005(3) -0.007(3) -0.001(3)
C1B 0.084(5) 0.087(6) 0.094(6) -0.012(5) 0.003(5) 0.005(4)
C1G 0.075(6) 0.103(6) 0.113(7) -0.004(6) -0.005(5) 0.005(5)
C1D1 0.135(9) 0.108(7) 0.145(8) 0.008(6) -0.030(6) 0.013(6)
C1D2 0.143(8) 0.147(8) 0.097(6) 0.024(6) -0.012(5) -0.013(6)
N2 0.047(4) 0.090(5) 0.095(4) -0.016(3) -0.004(3) -0.005(3)
C2A 0.063(5) 0.079(6) 0.093(6) -0.022(5) 0.021(4) 0.005(4)
C2' 0.061(5) 0.083(6) 0.090(6) -0.016(5) 0.002(4) -0.002(4)
O2 0.098(4) 0.076(3) 0.086(3) -0.021(3) 0.003(3) -0.006(3)
C2B1 0.071(6) 0.082(6) 0.200(9) -0.027(6) 0.029(6) -0.009(4)
C2B2 0.128(7) 0.107(6) 0.097(7) -0.007(5) 0.041(5) -0.015(5)
N3 0.070(4) 0.103(5) 0.079(5) -0.029(4) -0.014(4) -0.004(3)
C3A 0.085(6) 0.084(6) 0.061(5) 0.005(4) -0.006(4) -0.009(4)
C3' 0.082(7) 0.067(6) 0.068(5) 0.005(5) -0.011(4) 0.009(5)
O3 0.094(4) 0.077(4) 0.097(4) 0.000(3) -0.007(3) -0.001(3)
C3B 0.087(6) 0.129(7) 0.079(6) -0.004(5) -0.008(5) 0.013(5)
C3G1 0.166(9) 0.230(11) 0.077(6) 0.031(7) -0.012(6) 0.003(9)
C3G2 0.107(8) 0.279(13) 0.108(7) -0.031(7) -0.045(6) 0.026(8)
N4 0.068(4) 0.077(5) 0.089(4) -0.012(3) -0.005(3) -0.005(3)
C4A 0.074(6) 0.093(6) 0.074(5) -0.009(4) 0.013(5) -0.008(4)
C4' 0.051(5) 0.076(6) 0.103(7) 0.004(5) -0.006(5) 0.006(4)
O4 0.062(3) 0.110(4) 0.092(3) -0.001(3) 0.006(3) -0.009(3)
C4B 0.093(6) 0.150(7) 0.092(6) -0.014(5) 0.023(5) 0.012(5)
N5 0.060(4) 0.075(4) 0.082(4) 0.002(4) 0.002(4) -0.011(3)
C5A 0.052(4) 0.075(5) 0.075(5) -0.014(4) -0.010(4) -0.008(4)
C5' 0.067(6) 0.074(6) 0.074(5) 0.001(4) 0.015(5) -0.007(5)
O5 0.070(3) 0.100(4) 0.090(3) -0.010(3) -0.003(3) -0.021(3)
C5B 0.090(5) 0.090(6) 0.084(5) 0.024(5) 0.008(4) -0.009(5)
C5G 0.116(7) 0.126(8) 0.070(5) 0.006(5) 0.010(5) -0.017(6)
C5D1 0.184(9) 0.162(9) 0.136(8) 0.059(7) 0.020(7) -0.020(7)
C5D2 0.147(10) 0.184(10) 0.147(8) 0.048(7) -0.019(7) 0.030(8)
N6 0.057(4) 0.069(4) 0.103(4) -0.002(3) -0.009(3) 0.004(3)
C6A 0.059(5) 0.087(6) 0.111(6) -0.009(5) 0.006(5) 0.012(5)
C6' 0.071(6) 0.101(7) 0.093(6) 0.000(6) 0.007(5) 0.001(6)
O6 0.122(5) 0.077(4) 0.187(6) -0.005(4) 0.010(4) -0.011(4)
C6B1 0.084(6) 0.093(6) 0.173(8) 0.011(6) -0.019(6) 0.016(5)
C6B2 0.113(6) 0.118(7) 0.125(7) -0.007(6) 0.034(5) 0.026(5)
N7 0.080(4) 0.079(4) 0.105(5) 0.024(4) 0.017(4) -0.018(4)
C7A 0.110(8) 0.093(6) 0.104(7) 0.029(5) 0.014(6) -0.002(5)
C7' 0.069(7) 0.129(7) 0.143(9) 0.023(7) 0.045(7) -0.009(5)
O7 0.103(5) 0.235(7) 0.153(6) 0.059(5) 0.027(4) 0.005(5)
C7B 0.129(9) 0.139(10) 0.148(10) 0.063(8) 0.022(7) -0.023(7)
C7G1 0.152(9) 0.159(10) 0.116(7) 0.002(7) 0.021(6) -0.009(7)
C7G2 0.219(13) 0.177(10) 0.176(10) 0.087(8) -0.047(9) 0.014(9)
N8 0.079(5) 0.105(5) 0.078(4) 0.003(4) 0.016(4) -0.016(4)
C8A 0.067(6) 0.099(6) 0.108(7) -0.013(5) -0.002(5) -0.021(5)
C8' 0.069(6) 0.106(7) 0.103(6) -0.014(5) 0.023(5) 0.011(6)
O8 0.051(3) 0.147(5) 0.213(7) -0.033(4) -0.003(4) 0.005(3)
C8B 0.090(6) 0.189(9) 0.109(7) -0.035(6) -0.004(5) 0.004(6)
N9 0.052(4) 0.096(5) 0.086(4) -0.009(4) 0.005(3) -0.006(4)
C9A 0.076(5) 0.098(6) 0.071(5) 0.003(5) 0.014(4) 0.019(5)
C9' 0.066(5) 0.099(7) 0.093(7) -0.002(6) -0.015(5) 0.021(5)
O9 0.091(4) 0.102(4) 0.112(4) -0.004(3) 0.019(3) 0.037(3)
C9B 0.091(6) 0.093(7) 0.131(8) 0.019(6) 0.004(6) 0.004(5)
C9G 0.203(13) 0.134(9) 0.203(13) 0.012(9) 0.072(11) -0.070(9)
C9D1 0.195(13) 0.67(4) 0.236(16) 0.28(2) -0.121(13) -0.179(19)
C9D2 0.229(14) 0.245(15) 0.225(14) 0.044(11) 0.036(11) -0.029(12)
N10 0.096(5) 0.137(6) 0.087(5) 0.010(4) 0.033(4) 0.037(4)
C10A 0.141(10) 0.166(11) 0.104(9) 0.030(8) 0.054(7) 0.056(9)
C10' 0.136(14) 0.230(19) 0.142(12) 0.062(13) 0.009(10) 0.001(13)
O10 0.191(8) 0.259(9) 0.148(6) -0.005(6) 0.079(6) 0.083(7)
C10B 0.195(11) 0.226(12) 0.123(8) 0.079(8) 0.022(7) 0.084(9)
C10G 0.220(14) 0.203(12) 0.146(10) 0.067(8) 0.084(9) 0.059(10)
O0M1 0.164(8) 0.169(8) 0.124(6) -0.029(5) -0.024(5) 0.053(6)
C0M1 0.235(15) 0.313(19) 0.195(13) -0.070(14) -0.091(11) 0.069(14)
C5 0.336(15) 0.137(9) 0.100(7) 0.014(6) 0.058(8) -0.087(10)
C6 0.172(11) 0.215(13) 0.142(9) 0.027(9) 0.009(8) 0.021(10)
C7 0.218(13) 0.229(13) 0.126(8) 0.019(8) -0.059(9) 0.051(10)
C8 0.165(10) 0.159(10) 0.045(6) 0.008(6) 0.017(6) 0.004(8)
O03 0.268(8) 0.116(5) 0.087(5) -0.003(4) 0.030(5) -0.061(5)
C04 0.161(9) 0.141(10) 0.032(5) -0.017(7) 0.007(5) 0.005(8)
O04 0.151(5) 0.094(4) 0.095(4) -0.028(3) 0.004(4) -0.010(4)
N11 0.116(6) 0.097(5) 0.120(6) 0.014(5) 0.013(5) -0.008(4)
C11A 0.127(7) 0.123(8) 0.078(6) -0.055(6) 0.008(5) 0.004(6)
C11' 0.148(9) 0.046(6) 0.066(5) -0.026(4) 0.028(6) -0.025(6)
O11 0.107(4) 0.106(4) 0.100(4) -0.018(3) 0.013(3) -0.010(4)
C11B 0.158(8) 0.112(7) 0.111(7) -0.001(6) 0.011(6) 0.023(6)
C11G 0.254(16) 0.208(13) 0.122(9) -0.023(9) 0.060(10) -0.063(12)
C11D 0.43(2) 0.231(13) 0.157(10) -0.103(10) 0.126(13) -0.061(14)
C11E 0.227(15) 0.194(13) 0.286(18) -0.036(11) 0.107(14) -0.004(12)
N12 0.075(5) 0.086(6) 0.121(5) -0.013(4) 0.009(4) -0.013(4)
C12A 0.105(7) 0.072(6) 0.096(6) 0.003(5) 0.001(5) -0.023(5)
C12' 0.083(6) 0.060(6) 0.127(8) -0.015(6) 0.013(5) -0.015(4)
O12 0.121(4) 0.080(4) 0.121(4) -0.009(3) 0.010(3) -0.015(3)
C12B 0.154(8) 0.108(7) 0.115(7) -0.002(6) -0.018(6) -0.032(6)
C12G 0.098(7) 0.097(6) 0.173(9) -0.012(6) -0.014(6) -0.020(5)
N13 0.110(5) 0.081(5) 0.092(5) -0.008(4) 0.027(4) -0.027(4)
C13A 0.129(8) 0.086(6) 0.099(7) -0.041(5) 0.016(6) -0.012(5)
C13' 0.087(7) 0.110(8) 0.077(5) -0.008(6) 0.015(5) -0.010(6)
O13 0.129(5) 0.094(4) 0.124(4) -0.044(3) 0.024(3) -0.046(4)
C13B 0.157(10) 0.127(7) 0.104(7) -0.047(6) 0.059(7) -0.051(7)
C13G 0.232(11) 0.209(10) 0.100(7) -0.065(7) 0.051(7) -0.067(9)
C13D 0.133(9) 0.211(11) 0.199(11) -0.067(9) 0.080(8) -0.029(8)
N14 0.101(6) 0.101(6) 0.085(4) -0.013(4) 0.016(4) -0.017(5)
C14A 0.086(7) 0.106(6) 0.109(7) 0.026(6) 0.009(6) -0.010(5)
C14' 0.075(6) 0.078(6) 0.086(7) 0.000(5) 0.000(5) -0.001(5)
O14 0.091(4) 0.107(4) 0.105(4) 0.013(3) -0.004(3) -0.011(3)
C14B 0.155(9) 0.264(13) 0.091(6) 0.064(8) -0.035(7) -0.072(8)
N15 0.083(4) 0.081(4) 0.080(4) 0.007(4) 0.009(4) -0.017(3)
C15A 0.076(5) 0.084(6) 0.101(6) -0.006(5) 0.018(5) 0.003(4)
C15' 0.068(6) 0.097(8) 0.083(6) -0.005(5) -0.024(5) -0.001(5)
O15 0.090(4) 0.083(4) 0.120(4) 0.004(3) -0.001(3) -0.022(3)
C15B 0.164(8) 0.105(6) 0.060(5) -0.019(5) 0.004(6) -0.008(6)
C15G 0.296(18) 0.204(12) 0.105(10) -0.008(9) 0.025(11) -0.047(12)
C15D 0.60(4) 0.46(3) 0.083(8) -0.017(12) -0.046(13) -0.33(3)
C15E 0.41(3) 0.49(3) 0.134(12) -0.044(14) 0.127(17) -0.11(3)
N16 0.067(4) 0.077(5) 0.108(5) -0.012(4) -0.019(4) -0.002(3)
C16A 0.067(5) 0.073(6) 0.159(8) -0.037(6) -0.036(6) 0.007(4)
C16' 0.070(6) 0.068(6) 0.175(9) -0.047(7) 0.010(6) 0.001(5)
O16 0.105(4) 0.095(5) 0.201(6) -0.026(4) -0.028(4) 0.003(4)
C16B 0.079(6) 0.150(8) 0.190(9) -0.074(7) -0.013(6) 0.025(5)
C16G 0.148(8) 0.103(7) 0.199(10) -0.014(7) -0.095(8) 0.035(6)
N17 0.062(4) 0.085(5) 0.123(5) -0.025(4) -0.011(4) 0.018(4)
C17A 0.066(6) 0.097(6) 0.130(8) -0.047(5) -0.017(6) 0.007(4)
C17' 0.061(6) 0.083(5) 0.112(7) -0.028(5) 0.000(6) 0.002(4)
O17 0.067(4) 0.133(5) 0.128(5) -0.042(4) -0.021(3) 0.008(3)
C17B 0.071(6) 0.223(12) 0.111(9) -0.076(9) 0.001(5) -0.025(7)
C17G 0.197(12) 0.246(14) 0.099(7) -0.010(8) -0.007(7) -0.102(10)
C17D 0.111(8) 0.385(19) 0.157(9) -0.141(11) 0.018(7) 0.008(10)
N18 0.057(4) 0.073(4) 0.115(5) -0.010(4) 0.002(4) -0.006(3)
C18A 0.052(5) 0.069(5) 0.120(7) 0.013(5) 0.011(5) 0.004(4)
C18' 0.079(6) 0.080(7) 0.082(5) -0.016(5) 0.021(5) 0.000(6)
O18 0.076(4) 0.094(4) 0.158(5) 0.006(3) 0.015(4) 0.006(3)
C18B 0.123(7) 0.169(9) 0.115(8) 0.059(6) 0.037(6) 0.028(6)
N19 0.065(4) 0.060(4) 0.093(4) -0.008(3) 0.005(3) 0.001(3)
C19A 0.085(5) 0.063(5) 0.095(6) -0.007(4) 0.013(5) 0.014(5)
C19' 0.102(7) 0.073(6) 0.113(8) -0.011(6) -0.016(6) 0.013(5)
O19 0.124(5) 0.100(4) 0.151(5) -0.015(4) -0.036(4) 0.029(4)
C19B 0.105(6) 0.069(6) 0.147(8) -0.009(5) -0.016(6) -0.003(5)
C19G 0.212(12) 0.114(9) 0.174(11) -0.019(8) -0.076(10) -0.007(8)
C19D 0.216(13) 0.235(15) 0.164(11) -0.052(11) -0.062(10) 0.054(11)
C19E 0.239(14) 0.117(9) 0.47(2) -0.119(12) -0.142(15) -0.028(9)
N20 0.104(5) 0.085(5) 0.104(6) -0.012(4) -0.015(5) 0.011(4)
C20A 0.134(9) 0.127(8) 0.104(8) -0.006(7) -0.018(7) 0.003(7)
C20' 0.251(19) 0.33(2) 0.096(9) 0.065(12) -0.045(10) 0.123(17)
O20 0.38(2) 0.45(2) 0.292(16) 0.051(14) 0.026(15) -0.169(17)
C20B 0.182(10) 0.216(11) 0.091(6) -0.047(7) 0.009(7) 0.025(9)
C20G 0.213(13) 0.310(18) 0.140(10) -0.077(10) -0.009(9) -0.077(13)
O0M2 0.49(2) 0.181(9) 0.221(10) 0.054(8) -0.124(12) 0.085(11)
C0M2 0.93(3) 0.268(19) 0.270(17) 0.000(16) -0.03(2) 0.10(2)
O1W 0.096(4) 0.105(4) 0.243(7) -0.012(4) -0.061(4) -0.004(3)
O2W 0.314(10) 0.149(6) 0.236(8) -0.006(6) -0.052(8) -0.040(6)
O3W 0.63(3) 0.38(2) 0.48(2) 0.069(17) 0.09(2) -0.08(2)

loop_
_atom_type_symbol
_atom_type_description
_atom_type_scat_dispersion_real
_atom_type_scat_dispersion_imag
_atom_type_scat_source
C C 0.0033 0.0016 'International Tables Vol C Tables 4.2.6.8 and 6.1.1.4'
H H 0.0000 0.0000 'International Tables Vol C Tables 4.2.6.8 and 6.1.1.4'
N N 0.0061 0.0033 'International Tables Vol C Tables 4.2.6.8 and 6.1.1.4'
O O 0.0106 0.0060 'International Tables Vol C Tables 4.2.6.8 and 6.1.1.4'

loop_
_geom_angle_atom_site_label_1
_geom_angle_atom_site_label_2
_geom_angle_atom_site_label_3
_geom_angle
O01 C4 C3 107.1(8)
O01 C4 C2 100.1(8)
C3 C4 C2 111.5(9)
O01 C4 C1 107.9(8)
C3 C4 C1 115.3(10)
C2 C4 C1 113.5(9)
C02 O01 C4 120.5(7)
O02 C02 N1 126.7(8)
O02 C02 O01 125.7(10)
N1 C02 O01 107.6(9)
C02 N1 C1A 120.0(7)
N1 C1A C1B 111.1(6)
N1 C1A C1' 112.4(6)
C1B C1A C1' 111.3(6)
O1 C1' N2 121.7(7)
O1 C1' C1A 118.7(7)
N2 C1' C1A 119.6(7)
C1A C1B C1G 117.5(6)
C1D1 C1G C1D2 111.0(7)
C1D1 C1G C1B 111.2(7)
C1D2 C1G C1B 110.6(7)
C1' N2 C2A 123.8(6)
N2 C2A C2B2 111.2(6)
N2 C2A C2B1 108.3(6)
C2B2 C2A C2B1 113.4(6)
N2 C2A C2' 107.2(5)
C2B2 C2A C2' 109.5(6)
C2B1 C2A C2' 107.0(6)
O2 C2' N3 121.9(7)
O2 C2' C2A 120.4(7)
N3 C2' C2A 117.5(7)
C2' N3 C3A 121.7(6)
N3 C3A C3' 110.5(6)
N3 C3A C3B 110.0(6)
C3' C3A C3B 113.6(6)
O3 C3' N4 122.6(7)
O3 C3' C3A 120.6(7)
N4 C3' C3A 116.8(7)
C3G1 C3B C3G2 111.0(8)
C3G1 C3B C3A 110.2(7)
C3G2 C3B C3A 112.0(7)
C3' N4 C4A 123.9(6)
N4 C4A C4B 112.7(6)
N4 C4A C4' 108.4(6)
C4B C4A C4' 111.5(6)
O4 C4' N5 120.7(7)
O4 C4' C4A 123.4(7)
N5 C4' C4A 115.8(7)
C4' N5 C5A 122.1(5)
N5 C5A C5' 111.7(6)
N5 C5A C5B 110.9(5)
C5' C5A C5B 110.9(5)
O5 C5' N6 124.6(7)
O5 C5' C5A 118.1(7)
N6 C5' C5A 117.3(7)
C5G C5B C5A 117.3(6)
C5B C5G C5D2 111.4(7)
C5B C5G C5D1 110.6(7)
C5D2 C5G C5D1 108.7(7)
C5' N6 C6A 120.8(6)
N6 C6A C6B2 111.3(7)
N6 C6A C6' 111.7(6)
C6B2 C6A C6' 109.6(7)
N6 C6A C6B1 106.6(6)
C6B2 C6A C6B1 110.4(6)
C6' C6A C6B1 107.2(6)
O6 C6' N7 122.2(8)
O6 C6' C6A 122.3(8)
N7 C6' C6A 115.4(8)
C6' N7 C7A 124.1(7)
N7 C7A C7B 116.0(8)
N7 C7A C7' 111.0(7)
C7B C7A C7' 113.7(8)
O7 C7' N8 121.4(9)
O7 C7' C7A 119.2(10)
N8 C7' C7A 119.3(8)
C7G1 C7B C7A 113.2(8)
C7G1 C7B C7G2 110.9(10)
C7A C7B C7G2 109.2(9)
C7' N8 C8A 120.6(7)
N8 C8A C8' 116.0(7)
N8 C8A C8B 106.8(6)
C8' C8A C8B 110.4(7)
O8 C8' N9 122.7(7)
O8 C8' C8A 117.6(9)
N9 C8' C8A 119.7(8)
C8' N9 C9A 120.7(6)
N9 C9A C9B 111.5(6)
N9 C9A C9' 113.9(6)
C9B C9A C9' 108.5(7)
O9 C9' N10 121.9(8)
O9 C9' C9A 121.1(8)
N10 C9' C9A 116.8(7)
C9G C9B C9A 115.0(8)
C9D1 C9G C9B 119.0(11)
C9D1 C9G C9D2 118.3(14)
C9B C9G C9D2 102.3(11)
C9' N10 C10A 122.2(7)
N10 C10A C10' 114.7(11)
N10 C10A C10G 106.6(10)
C10' C10A C10G 104.9(11)
N10 C10A C10B 109.9(8)
C10' C10A C10B 108.9(11)
C10G C10A C10B 111.7(11)
O10 C10' O0M1 126.6(19)
O10 C10' C10A 128.8(15)
O0M1 C10' C10A 104.6(15)
C10' O0M1 C0M1 111.3(14)
O03 C8 C7 109.4(9)
O03 C8 C6 109.0(9)
C7 C8 C6 111.7(9)
O03 C8 C5 102.5(8)
C7 C8 C5 112.3(10)
C6 C8 C5 111.4(10)
C04 O03 C8 122.0(7)
O04 C04 O03 130.6(8)
O04 C04 N11 122.6(8)
O03 C04 N11 106.6(6)
C04 N11 C11A 122.3(7)
N11 C11A C11B 110.4(8)
N11 C11A C11' 111.0(7)
C11B C11A C11' 112.4(7)
O11 C11' N12 125.7(8)
O11 C11' C11A 112.9(10)
N12 C11' C11A 121.4(8)
C11G C11B C11A 120.0(8)
C11B C11G C11E 114.8(11)
C11B C11G C11D 111.3(10)
C11E C11G C11D 105.0(12)
C11' N12 C12A 120.3(7)
N12 C12A C12G 106.9(7)
N12 C12A C12' 109.8(7)
C12G C12A C12' 109.3(7)
N12 C12A C12B 109.1(7)
C12G C12A C12B 110.8(7)
C12' C12A C12B 110.9(7)
O12 C12' N13 121.0(8)
O12 C12' C12A 122.1(9)
N13 C12' C12A 116.6(8)
C12' N13 C13A 122.3(6)
N13 C13A C13B 109.7(6)
N13 C13A C13' 112.1(6)
C13B C13A C13' 115.0(7)
O13 C13' N14 126.1(8)
O13 C13' C13A 121.2(9)
N14 C13' C13A 112.8(9)
C13D C13B C13A 113.5(9)
C13D C13B C13G 113.4(7)
C13A C13B C13G 110.4(7)
C13' N14 C14A 118.4(7)
N14 C14A C14B 114.4(7)
N14 C14A C14' 108.0(7)
C14B C14A C14' 116.4(7)
O14 C14' N15 119.3(7)
O14 C14' C14A 121.0(8)
N15 C14' C14A 119.5(8)
C14' N15 C15A 123.9(6)
N15 C15A C15B 110.1(6)
N15 C15A C15' 113.6(6)
C15B C15A C15' 110.4(6)
O15 C15' N16 122.1(8)
O15 C15' C15A 123.0(8)
N16 C15' C15A 114.9(8)
C15G C15B C15A 118.3(9)
C15B C15G C15E 113.9(15)
C15B C15G C15D 109.3(11)
C15E C15G C15D 101.4(14)
C15' N16 C16A 121.1(7)
N16 C16A C16G 111.6(7)
N16 C16A C16' 108.4(6)
C16G C16A C16' 112.8(8)
N16 C16A C16B 106.2(7)
C16G C16A C16B 113.8(7)
C16' C16A C16B 103.4(7)
O16 C16' N17 123.6(8)
O16 C16' C16A 116.3(10)
N17 C16' C16A 120.2(8)
C16' N17 C17A 125.1(7)
N17 C17A C17B 114.2(7)
N17 C17A C17' 112.4(7)
C17B C17A C17' 113.2(7)
O17 C17' N18 121.6(7)
O17 C17' C17A 121.9(8)
N18 C17' C17A 116.3(8)
C17A C17B C17G 111.8(8)
C17A C17B C17D 107.5(9)
C17G C17B C17D 116.7(10)
C17' N18 C18A 120.4(6)
N18 C18A C18' 112.3(6)
N18 C18A C18B 110.0(6)
C18' C18A C18B 110.5(6)
O18 C18' N19 120.7(7)
O18 C18' C18A 118.1(7)
N19 C18' C18A 121.0(7)
C18' N19 C19A 120.5(6)
N19 C19A C19B 111.5(6)
N19 C19A C19' 113.5(6)
C19B C19A C19' 109.6(6)
O19 C19' N20 125.0(9)
O19 C19' C19A 118.5(8)
N20 C19' C19A 116.5(8)
C19A C19B C19G 114.5(7)
C19D C19G C19E 113.5(11)
C19D C19G C19B 114.0(9)
C19E C19G C19B 107.1(10)
C19' N20 C20A 122.5(7)
N20 C20A C20B 110.3(8)
N20 C20A C20' 105.8(8)
C20B C20A C20' 113.6(9)
N20 C20A C20G 107.2(8)
C20B C20A C20G 106.9(9)
C20' C20A C20G 112.7(9)
O20 C20' O0M2 131.2(16)
O20 C20' C20A 115.4(15)
O0M2 C20' C20A 104.3(10)
C20' O0M2 C0M2 105.0(12)

loop_
_geom_bond_atom_site_label_1
_geom_bond_atom_site_label_2
_geom_bond_distance
C1 C4 1.559(12)
C2 C4 1.544(12)
C3 C4 1.521(12)
C4 O01 1.492(9)
O01 C02 1.362(9)
C02 O02 1.206(9)
C02 N1 1.345(10)
N1 C1A 1.418(8)
C1A C1B 1.507(9)
C1A C1' 1.522(9)
C1' O1 1.259(7)
C1' N2 1.311(8)
C1B C1G 1.535(9)
C1G C1D1 1.502(10)
C1G C1D2 1.507(9)
N2 C2A 1.458(7)
C2A C2B2 1.496(8)
C2A C2B1 1.511(9)
C2A C2' 1.582(9)
C2' O2 1.238(7)
C2' N3 1.343(8)
N3 C3A 1.441(8)
C3A C3' 1.504(9)
C3A C3B 1.529(9)
C3' O3 1.206(7)
C3' N4 1.325(8)
C3B C3G1 1.462(10)
C3B C3G2 1.512(10)
N4 C4A 1.461(7)
C4A C4B 1.488(8)
C4A C4' 1.559(9)
C4' O4 1.237(7)
C4' N5 1.356(8)
N5 C5A 1.456(7)
C5A C5' 1.524(9)
C5A C5B 1.531(8)
C5' O5 1.232(8)
C5' N6 1.309(8)
C5B C5G 1.494(9)
C5G C5D2 1.510(10)
C5G C5D1 1.539(10)
N6 C6A 1.459(8)
C6A C6B2 1.514(9)
C6A C6' 1.522(10)
C6A C6B1 1.547(9)
C6' O6 1.219(8)
C6' N7 1.343(8)
N7 C7A 1.416(9)
C7A C7B 1.523(11)
C7A C7' 1.558(11)
C7' O7 1.254(8)
C7' N8 1.290(10)
C7B C7G1 1.460(11)
C7B C7G2 1.534(12)
N8 C8A 1.457(8)
C8A C8' 1.515(9)
C8A C8B 1.542(9)
C8' O8 1.234(8)
C8' N9 1.348(9)
N9 C9A 1.435(8)
C9A C9B 1.516(9)
C9A C9' 1.527(10)
C9' O9 1.207(7)
C9' N10 1.356(8)
C9B C9G 1.448(12)
C9G C9D1 1.364(15)
C9G C9D2 1.601(14)
N10 C10A 1.457(10)
C10A C10' 1.515(17)
C10A C10G 1.525(14)
C10A C10B 1.535(12)
C10' O10 1.176(15)
C10' O0M1 1.297(13)
O0M1 C0M1 1.434(14)
C5 C8 1.528(11)
C6 C8 1.488(12)
C7 C8 1.477(12)
C8 O03 1.444(9)
O03 C04 1.311(8)
C04 O04 1.1995(10)
C04 N11 1.326(9)
N11 C11A 1.468(9)
C11A C11B 1.510(10)
C11A C11' 1.565(11)
C11' O11 1.247(8)
C11' N12 1.306(10)
C11B C11G 1.468(12)
C11G C11E 1.493(15)
C11G C11D 1.594(14)
N12 C12A 1.427(8)
C12A C12G 1.488(9)
C12A C12' 1.506(10)
C12A C12B 1.517(9)
C12' O12 1.249(8)
C12' N13 1.353(9)
N13 C13A 1.490(8)
C13A C13B 1.518(10)
C13A C13' 1.558(10)
C13' O13 1.201(9)
C13' N14 1.336(9)
C13B C13D 1.509(11)
C13B C13G 1.540(10)
N14 C14A 1.467(8)
C14A C14B 1.488(10)
C14A C14' 1.510(10)
C14' O14 1.272(8)
C14' N15 1.314(8)
N15 C15A 1.439(8)
C15A C15B 1.520(9)
C15A C15' 1.535(10)
C15' O15 1.209(8)
C15' N16 1.362(8)
C15B C15G 1.423(13)
C15G C15E 1.418(18)
C15G C15D 1.522(15)
N16 C16A 1.460(8)
C16A C16G 1.531(10)
C16A C16' 1.544(10)
C16A C16B 1.601(10)
C16' O16 1.255(9)
C16' N17 1.309(10)
N17 C17A 1.459(8)
C17A C17B 1.522(11)
C17A C17' 1.516(10)
C17' O17 1.209(8)
C17' N18 1.365(9)
C17B C17G 1.519(13)
C17B C17D 1.582(12)
N18 C18A 1.458(7)
C18A C18' 1.499(9)
C18A C18B 1.505(9)
C18' O18 1.273(7)
C18' N19 1.326(8)
N19 C19A 1.457(8)
C19A C19B 1.501(9)
C19A C19' 1.548(10)
C19' O19 1.217(8)
C19' N20 1.316(9)
C19B C19G 1.609(12)
C19G C19D 1.357(12)
C19G C19E 1.525(14)
N20 C20A 1.462(10)
C20A C20B 1.495(11)
C20A C20' 1.526(15)
C20A C20G 1.554(13)
C20' O20 1.1978(12)
C20' O0M2 1.3187(11)
O0M2 C0M2 1.531(3)

loop_
_geom_torsion_atom_site_label_1
_geom_torsion_atom_site_label_2
_geom_torsion_atom_site_label_3
_geom_torsion_atom_site_label_4
_geom_torsion
C3 C4 O01 C02 -57.7(11)
C2 C4 O01 C02 -174.0(7)
C1 C4 O01 C02 67.0(11)
C4 O01 C02 O02 -24.9(13)
C4 O01 C02 N1 155.5(8)
O02 C02 N1 C1A 3.9(12)
O01 C02 N1 C1A -176.4(6)
C02 N1 C1A C1B 175.0(6)
C02 N1 C1A C1' -59.5(9)
N1 C1A C1' O1 140.9(6)
C1B C1A C1' O1 -93.7(7)
N1 C1A C1' N2 -40.6(9)
C1B C1A C1' N2 84.9(8)
N1 C1A C1B C1G -178.4(6)
C1' C1A C1B C1G 55.5(9)
C1A C1B C1G C1D1 63.6(9)
C1A C1B C1G C1D2 -172.6(6)
O1 C1' N2 C2A 3.2(10)
C1A C1' N2 C2A -175.3(6)
C1' N2 C2A C2B2 66.9(8)
C1' N2 C2A C2B1 -167.9(6)
C1' N2 C2A C2' -52.7(8)
N2 C2A C2' O2 136.7(6)
C2B2 C2A C2' O2 15.9(9)
C2B1 C2A C2' O2 -107.3(7)
N2 C2A C2' N3 -48.4(8)
C2B2 C2A C2' N3 -169.1(6)
C2B1 C2A C2' N3 67.7(7)
O2 C2' N3 C3A -3.5(10)
C2A C2' N3 C3A -178.4(6)
C2' N3 C3A C3' -72.3(8)
C2' N3 C3A C3B 161.5(6)
N3 C3A C3' O3 137.9(7)
C3B C3A C3' O3 -97.9(8)
N3 C3A C3' N4 -41.2(8)
C3B C3A C3' N4 83.0(8)
N3 C3A C3B C3G1 178.8(7)
C3' C3A C3B C3G1 54.3(9)
N3 C3A C3B C3G2 -57.2(9)
C3' C3A C3B C3G2 178.3(7)
O3 C3' N4 C4A -1.9(10)
C3A C3' N4 C4A 177.2(6)
C3' N4 C4A C4B 77.0(8)
C3' N4 C4A C4' -47.0(8)
N4 C4A C4' O4 130.4(7)
C4B C4A C4' O4 5.7(10)
N4 C4A C4' N5 -52.8(7)
C4B C4A C4' N5 -177.5(6)
O4 C4' N5 C5A -0.4(9)
C4A C4' N5 C5A -177.3(5)
C4' N5 C5A C5' -65.5(7)
C4' N5 C5A C5B 170.2(6)
N5 C5A C5' O5 139.1(6)
C5B C5A C5' O5 -96.7(7)
N5 C5A C5' N6 -43.7(8)
C5B C5A C5' N6 80.5(7)
N5 C5A C5B C5G -70.1(8)
C5' C5A C5B C5G 165.2(7)
C5A C5B C5G C5D2 -62.3(9)
C5A C5B C5G C5D1 176.7(6)
O5 C5' N6 C6A 1.6(10)
C5A C5' N6 C6A -175.5(6)
C5' N6 C6A C6B2 67.5(8)
C5' N6 C6A C6' -55.4(9)
C5' N6 C6A C6B1 -172.2(6)
N6 C6A C6' O6 151.1(7)
C6B2 C6A C6' O6 27.2(10)
C6B1 C6A C6' O6 -92.6(9)
N6 C6A C6' N7 -32.7(9)
C6B2 C6A C6' N7 -156.6(6)
C6B1 C6A C6' N7 83.6(8)
O6 C6' N7 C7A -1.0(12)
C6A C6' N7 C7A -177.2(7)
C6' N7 C7A C7B 122.0(9)
C6' N7 C7A C7' -106.1(8)
N7 C7A C7' O7 -158.6(8)
C7B C7A C7' O7 -25.6(12)
N7 C7A C7' N8 24.3(11)
C7B C7A C7' N8 157.4(8)
N7 C7A C7B C7G1 62.7(11)
C7' C7A C7B C7G1 -67.9(10)
N7 C7A C7B C7G2 -61.4(11)
C7' C7A C7B C7G2 168.0(7)
O7 C7' N8 C8A -12.2(13)
C7A C7' N8 C8A 164.7(6)
C7' N8 C8A C8' 76.8(10)
C7' N8 C8A C8B -159.7(7)
N8 C8A C8' O8 -159.7(7)
C8B C8A C8' O8 78.6(9)
N8 C8A C8' N9 21.4(10)
C8B C8A C8' N9 -100.3(8)
O8 C8' N9 C9A -0.6(11)
C8A C8' N9 C9A 178.2(6)
C8' N9 C9A C9B -146.6(7)
C8' N9 C9A C9' 90.2(8)
N9 C9A C9' O9 -168.7(7)
C9B C9A C9' O9 66.4(9)
N9 C9A C9' N10 15.0(9)
C9B C9A C9' N10 -109.8(7)
N9 C9A C9B C9G 67.1(10)
C9' C9A C9B C9G -166.7(8)
C9A C9B C9G C9D1 48.8(17)
C9A C9B C9G C9D2 -178.7(8)
O9 C9' N10 C10A 0.2(13)
C9A C9' N10 C10A 176.5(9)
C9' N10 C10A C10' -40.7(15)
C9' N10 C10A C10G 75.0(12)
C9' N10 C10A C10B -163.8(9)
N10 C10A C10' O10 129.7(13)
C10G C10A C10' O10 13.1(17)
C10B C10A C10' O10 -106.7(15)
N10 C10A C10' O0M1 -51.5(13)
C10G C10A C10' O0M1 -168.1(9)
C10B C10A C10' O0M1 72.1(11)
O10 C10' O0M1 C0M1 4.9(18)
C10A C10' O0M1 C0M1 -173.8(8)
C7 C8 O03 C04 -53.3(13)
C6 C8 O03 C04 69.1(13)
C5 C8 O03 C04 -172.7(9)
C8 O03 C04 O04 -11.3(17)
C8 O03 C04 N11 173.2(9)
O04 C04 N11 C11A 15.5(14)
O03 C04 N11 C11A -168.7(7)
C04 N11 C11A C11B 170.3(7)
C04 N11 C11A C11' -64.5(10)
N11 C11A C11' O11 139.1(7)
C11B C11A C11' O11 -96.8(8)
N11 C11A C11' N12 -42.0(9)
C11B C11A C11' N12 82.1(10)
N11 C11A C11B C11G -179.5(9)
C11' C11A C11B C11G 56.1(13)
C11A C11B C11G C11E 56.5(15)
C11A C11B C11G C11D 175.6(10)
O11 C11' N12 C12A -1.4(12)
C11A C11' N12 C12A 179.9(6)
C11' N12 C12A C12G -168.1(7)
C11' N12 C12A C12' -49.7(10)
C11' N12 C12A C12B 72.1(9)
N12 C12A C12' O12 139.8(7)
C12G C12A C12' O12 -103.3(8)
C12B C12A C12' O12 19.1(11)
N12 C12A C12' N13 -46.9(9)
C12G C12A C12' N13 70.0(9)
C12B C12A C12' N13 -167.6(7)
O12 C12' N13 C13A -4.2(11)
C12A C12' N13 C13A -177.5(7)
C12' N13 C13A C13B 161.7(7)
C12' N13 C13A C13' -69.4(9)
N13 C13A C13' O13 134.8(8)
C13B C13A C13' O13 -99.1(9)
N13 C13A C13' N14 -44.6(9)
C13B C13A C13' N14 81.6(8)
N13 C13A C13B C13D -59.7(9)
C13' C13A C13B C13D 172.8(8)
N13 C13A C13B C13G 171.5(8)
C13' C13A C13B C13G 44.1(11)
O13 C13' N14 C14A -0.2(12)
C13A C13' N14 C14A 179.1(6)
C13' N14 C14A C14B 77.4(9)
C13' N14 C14A C14' -54.0(9)
N14 C14A C14' O14 135.3(7)
C14B C14A C14' O14 5.0(11)
N14 C14A C14' N15 -48.6(9)
C14B C14A C14' N15 -178.9(8)
O14 C14' N15 C15A -0.4(10)
C14A C14' N15 C15A -176.5(6)
C14' N15 C15A C15B 172.8(6)
C14' N15 C15A C15' -62.9(9)
N15 C15A C15' O15 142.0(7)
C15B C15A C15' O15 -93.8(8)
N15 C15A C15' N16 -39.3(8)
C15B C15A C15' N16 85.0(8)
N15 C15A C15B C15G -174.2(9)
C15' C15A C15B C15G 59.6(12)
C15A C15B C15G C15E 61.3(16)
C15A C15B C15G C15D 173.9(12)
O15 C15' N16 C16A 1.6(10)
C15A C15' N16 C16A -177.2(6)
C15' N16 C16A C16G 66.7(8)
C15' N16 C16A C16' -58.1(9)
C15' N16 C16A C16B -168.8(6)
N16 C16A C16' O16 149.1(7)
C16G C16A C16' O16 25.0(11)
C16B C16A C16' O16 -98.4(9)
N16 C16A C16' N17 -30.0(11)
C16G C16A C16' N17 -154.1(8)
C16B C16A C16' N17 82.5(8)
O16 C16' N17 C17A 2.2(13)
C16A C16' N17 C17A -178.8(7)
C16' N17 C17A C17B 117.2(9)
C16' N17 C17A C17' -112.0(8)
N17 C17A C17' O17 -157.5(7)
C17B C17A C17' O17 -26.3(11)
N17 C17A C17' N18 27.6(10)
C17B C17A C17' N18 158.9(7)
N17 C17A C17B C17G 62.3(10)
C17' C17A C17B C17G -68.0(9)
N17 C17A C17B C17D -67.0(10)
C17' C17A C17B C17D 162.7(7)
O17 C17' N18 C18A -10.8(11)
C17A C17' N18 C18A 164.1(6)
C17' N18 C18A C18' 67.9(8)
C17' N18 C18A C18B -168.6(7)
N18 C18A C18' O18 -154.6(6)
C18B C18A C18' O18 82.2(8)
N18 C18A C18' N19 29.8(9)
C18B C18A C18' N19 -93.4(8)
O18 C18' N19 C19A 1.2(10)
C18A C18' N19 C19A 176.7(6)
C18' N19 C19A C19B -163.3(6)
C18' N19 C19A C19' 72.4(8)
N19 C19A C19' O19 -162.1(7)
C19B C19A C19' O19 72.6(9)
N19 C19A C19' N20 20.9(9)
C19B C19A C19' N20 -104.3(8)
N19 C19A C19B C19G 89.4(8)
C19' C19A C19B C19G -144.2(8)
C19A C19B C19G C19D -55.4(13)
C19A C19B C19G C19E 178.1(8)
O19 C19' N20 C20A 2.3(13)
C19A C19' N20 C20A 179.1(7)
C19' N20 C20A C20B -170.6(8)
C19' N20 C20A C20' -47.2(11)
C19' N20 C20A C20G 73.4(11)
N20 C20A C20' O20 -58.0(18)
C20B C20A C20' O20 63.3(19)
C20G C20A C20' O20 -174.9(16)
N20 C20A C20' O0M2 151.2(10)
C20B C20A C20' O0M2 -87.5(12)
C20G C20A C20' O0M2 34.3(13)
O20 C20' O0M2 C0M2 30(3)
C20A C20' O0M2 C0M2 174.0(11)
